data_7235829
loop_
_publ_author_name
'Bian, Chengming'
'Dong, Xiao'
'Zhang, Xiuhui'
'Zhou, Zhiming'
'Zhang, Man'
'Li, Chuan'

_publ_section_title
;
 The unique synthesis and energetic properties of a novel fused
 heterocycle:
 7-nitro-4-oxo-4,8-dihydro-[1,2,4]triazolo[5,1-d][1,2,3,5]tetrazine
 2-oxide and its energetic salts
;
_journal_issue 7
_journal_name_full 'Journal of Materials Chemistry A'
_journal_page_first 3594
_journal_paper_doi 10.1039/C4TA06139J
_journal_volume 3
_journal_year 2015
_chemical_formula_sum 'C3 H6 N7 Na O7'
_chemical_formula_weight 275.14
_space_group_IT_number 62
_space_group_name_Hall '-P 2ac 2n'
_space_group_name_H-M_alt 'P n m a'
_symmetry_cell_setting orthorhombic
_symmetry_space_group_name_H-M 'P n m a'
_atom_sites_solution_hydrogens difmap
_atom_sites_solution_primary direct
_atom_sites_solution_secondary difmap
_audit_block_doi 10.5517/cc13n5xv
_audit_creation_method SHELXL-97
_audit_update_record
;
2014-11-03 deposited with the CCDC.
2014-12-01 downloaded from the CCDC.
;
_cell_angle_alpha 90.00
_cell_angle_beta 90.00
_cell_angle_gamma 90.00
_cell_formula_units_Z 4
_cell_length_a 17.882(5)
_cell_length_b 6.0919(18)
_cell_length_c 9.281(3)
_cell_measurement_reflns_used 4077
_cell_measurement_temperature 163(2)
_cell_measurement_theta_max 31.492
_cell_measurement_theta_min 2.778
_cell_volume 1011.0(5)
_computing_cell_refinement 'CrystalClear (Rigaku Inc., 2008)'
_computing_data_collection 'CrystalClear (Rigaku Inc., 2008)'
_computing_data_reduction 'CrystalClear (Rigaku Inc., 2008)'
_computing_structure_refinement 'SHELXL-97 (Sheldrick, 1997)'
_computing_structure_solution 'SHELXS-97 (Sheldrick, 1990)'
_diffrn_ambient_temperature 163(2)
_diffrn_detector_area_resol_mean 28.5714
_diffrn_measured_fraction_theta_full 0.997
_diffrn_measured_fraction_theta_max 0.997
_diffrn_measurement_device_type AFC10/Saturn724+
_diffrn_measurement_method 'phi and omega scans'
_diffrn_radiation_monochromator graphite
_diffrn_radiation_source 'Rotating Anode'
_diffrn_radiation_type MoK\a
_diffrn_radiation_wavelength 0.71073
_diffrn_reflns_av_R_equivalents 0.0277
_diffrn_reflns_av_sigmaI/netI 0.0196
_diffrn_reflns_limit_h_max 25
_diffrn_reflns_limit_h_min -26
_diffrn_reflns_limit_k_max 7
_diffrn_reflns_limit_k_min -8
_diffrn_reflns_limit_l_max 13
_diffrn_reflns_limit_l_min -13
_diffrn_reflns_number 9667
_diffrn_reflns_theta_full 31.50
_diffrn_reflns_theta_max 31.50
_diffrn_reflns_theta_min 2.47
_diffrn_standards_decay_% 0
_diffrn_standards_interval_count 0
_diffrn_standards_interval_time 0
_diffrn_standards_number 0
_exptl_absorpt_coefficient_mu 0.205
_exptl_absorpt_correction_T_max 0.9572
_exptl_absorpt_correction_T_min 0.8972
_exptl_absorpt_correction_type Multi-scans
_exptl_crystal_colour Colorless
_exptl_crystal_density_diffrn 1.807
_exptl_crystal_density_method 'not measured'
_exptl_crystal_description Chunk
_exptl_crystal_F_000 560
_exptl_crystal_size_max 0.54
_exptl_crystal_size_mid 0.35
_exptl_crystal_size_min 0.22
_refine_diff_density_max 0.312
_refine_diff_density_min -0.243
_refine_diff_density_rms 0.049
_refine_ls_extinction_coef 0.018(5)
_refine_ls_extinction_expression Fc^*^=kFc[1+0.001xFc^2^\l^3^/sin(2\q)]^-1/4^
_refine_ls_extinction_method SHELXL
_refine_ls_goodness_of_fit_ref 1.001
_refine_ls_hydrogen_treatment X,Y,Z,Ueq
_refine_ls_matrix_type full
_refine_ls_number_parameters 128
_refine_ls_number_reflns 1816
_refine_ls_number_restraints 0
_refine_ls_restrained_S_all 1.001
_refine_ls_R_factor_all 0.0425
_refine_ls_R_factor_gt 0.0380
_refine_ls_shift/su_max 0.001
_refine_ls_shift/su_mean 0.000
_refine_ls_structure_factor_coef Fsqd
_refine_ls_weighting_details 'calc w=1/[\s^2^(Fo^2^)+(0.0659P)^2^+0.2620P] where P=(Fo^2^+2Fc^2^)/3'
_refine_ls_weighting_scheme calc
_refine_ls_wR_factor_gt 0.1032
_refine_ls_wR_factor_ref 0.1074
_reflns_number_gt 1694
_reflns_number_total 1816
_reflns_threshold_expression >2sigma(I)
_cod_data_source_file c4ta06139j2.cif
_cod_data_source_block bo3219
_cod_depositor_comments
;
The following automatic conversions were performed:

data item '_symmetry_cell_setting' value 'Orthorhombic' was changed
to 'orthorhombic' in accordance with the
/home/saulius/struct/COD-crude-data/automatic-downloads/DataCite-retrospective/RSC/depositions/lib/dictionaries/cif_core.dic
dictionary named 'cif_core.dic' version 2.4.2 last updated on
2011-04-26.

Automatic conversion script
Id: cif_fix_values 6909 2019-04-08 15:41:33Z antanas 
;
_cod_original_cell_volume 1011.1(5)
_cod_original_sg_symbol_H-M Pnma
_cod_database_code 7235829

loop_
_symmetry_equiv_pos_as_xyz
'x, y, z'
'-x+1/2, -y, z+1/2'
'-x, y+1/2, -z'
'x+1/2, -y+1/2, -z+1/2'
'-x, -y, -z'
'x-1/2, y, -z-1/2'
'x, -y-1/2, z'
'-x-1/2, y-1/2, z-1/2'

loop_
_atom_site_label
_atom_site_type_symbol
_atom_site_fract_x
_atom_site_fract_y
_atom_site_fract_z
_atom_site_U_iso_or_equiv
_atom_site_adp_type
_atom_site_occupancy
_atom_site_symmetry_multiplicity
_atom_site_calc_flag
_atom_site_refinement_flags
Na1 Na 0.0000 0.5000 0.0000 0.02286(18) Uani 1 2 d S
O1 O 0.10430(6) 0.2500 0.00129(10) 0.0217(2) Uani 1 2 d S
O2 O 0.35392(6) 0.2500 0.03660(14) 0.0301(3) Uani 1 2 d S
O3 O 0.11796(8) 0.2500 0.67881(13) 0.0434(4) Uani 1 2 d S
O4 O 0.01780(7) 0.2500 0.54622(14) 0.0419(4) Uani 1 2 d S
O5 O 0.04796(6) 0.7500 -0.17047(12) 0.0256(3) Uani 1 2 d S
H3 H 0.0918(15) 0.7500 -0.202(3) 0.043(7) Uiso 1 2 d S
H4 H 0.0209(18) 0.7500 -0.244(3) 0.066(9) Uiso 1 2 d S
O6 O 0.05435(7) 0.7500 0.16555(12) 0.0242(2) Uani 1 2 d S
H1 H 0.1004(15) 0.7500 0.184(3) 0.040(7) Uiso 1 2 d S
H5 H 0.0347(17) 0.7500 0.243(3) 0.064(9) Uiso 1 2 d S
O7 O 0.29445(7) 0.2500 0.70922(14) 0.0300(3) Uani 1 2 d S
H2 H 0.2639(15) 0.2500 0.644(3) 0.044(7) Uiso 1 2 d S
H6 H 0.2722(15) 0.2500 0.785(3) 0.047(7) Uiso 1 2 d S
N1 N 0.23161(7) 0.2500 0.01114(13) 0.0201(3) Uani 1 2 d S
N2 N 0.29198(6) 0.2500 0.09821(14) 0.0209(3) Uani 1 2 d S
N3 N 0.29326(6) 0.2500 0.24223(14) 0.0218(3) Uani 1 2 d S
N4 N 0.20725(7) 0.2500 0.44177(13) 0.0211(3) Uani 1 2 d S
N5 N 0.09938(6) 0.2500 0.30699(13) 0.0195(2) Uani 1 2 d S
N6 N 0.16111(6) 0.2500 0.22129(12) 0.0173(2) Uani 1 2 d S
N7 N 0.08597(8) 0.2500 0.56345(13) 0.0262(3) Uani 1 2 d S
C1 C 0.16220(7) 0.2500 0.07100(14) 0.0173(3) Uani 1 2 d S
C2 C 0.22475(7) 0.2500 0.30167(15) 0.0179(3) Uani 1 2 d S
C3 C 0.13213(8) 0.2500 0.43400(14) 0.0199(3) Uani 1 2 d S

loop_
_atom_site_aniso_label
_atom_site_aniso_U_11
_atom_site_aniso_U_22
_atom_site_aniso_U_33
_atom_site_aniso_U_23
_atom_site_aniso_U_13
_atom_site_aniso_U_12
Na1 0.0180(3) 0.0213(3) 0.0292(3) 0.0005(2) -0.00208(19) -0.0005(2)
O1 0.0144(5) 0.0325(6) 0.0180(4) 0.000 -0.0034(3) 0.000
O2 0.0121(5) 0.0485(8) 0.0298(5) 0.000 0.0042(4) 0.000
O3 0.0339(7) 0.0802(11) 0.0161(5) 0.000 -0.0020(4) 0.000
O4 0.0198(6) 0.0793(11) 0.0265(6) 0.000 0.0044(4) 0.000
O5 0.0161(5) 0.0369(7) 0.0238(5) 0.000 0.0035(4) 0.000
O6 0.0194(5) 0.0319(6) 0.0214(5) 0.000 -0.0003(4) 0.000
O7 0.0194(5) 0.0473(8) 0.0233(5) 0.000 -0.0007(4) 0.000
N1 0.0134(5) 0.0281(6) 0.0187(5) 0.000 -0.0009(4) 0.000
N2 0.0130(5) 0.0278(6) 0.0219(6) 0.000 0.0003(4) 0.000
N3 0.0136(5) 0.0318(7) 0.0201(5) 0.000 -0.0022(4) 0.000
N4 0.0168(6) 0.0286(6) 0.0180(5) 0.000 -0.0028(4) 0.000
N5 0.0147(5) 0.0262(6) 0.0175(5) 0.000 0.0010(4) 0.000
N6 0.0120(5) 0.0235(6) 0.0164(5) 0.000 -0.0010(4) 0.000
N7 0.0233(6) 0.0374(7) 0.0178(5) 0.000 0.0022(4) 0.000
C1 0.0153(6) 0.0199(6) 0.0167(5) 0.000 -0.0003(4) 0.000
C2 0.0133(5) 0.0215(6) 0.0190(6) 0.000 -0.0028(4) 0.000
C3 0.0173(6) 0.0249(7) 0.0174(6) 0.000 0.0001(4) 0.000

loop_
_atom_type_symbol
_atom_type_description
_atom_type_scat_dispersion_real
_atom_type_scat_dispersion_imag
_atom_type_scat_source
C C 0.0033 0.0016 'International Tables Vol C Tables 4.2.6.8 and 6.1.1.4'
H H 0.0000 0.0000 'International Tables Vol C Tables 4.2.6.8 and 6.1.1.4'
N N 0.0061 0.0033 'International Tables Vol C Tables 4.2.6.8 and 6.1.1.4'
O O 0.0106 0.0060 'International Tables Vol C Tables 4.2.6.8 and 6.1.1.4'
Na Na 0.0362 0.0249 'International Tables Vol C Tables 4.2.6.8 and 6.1.1.4'

loop_
_geom_angle_atom_site_label_1
_geom_angle_atom_site_label_2
_geom_angle_atom_site_label_3
_geom_angle
_geom_angle_site_symmetry_1
_geom_angle_site_symmetry_3
O5 Na1 O5 180.0 . 5_565
O5 Na1 O6 97.42(4) . 5_565
O5 Na1 O6 82.58(4) 5_565 5_565
O5 Na1 O6 82.58(4) . .
O5 Na1 O6 97.42(4) 5_565 .
O6 Na1 O6 180.0 5_565 .
O5 Na1 O1 82.52(3) . 5_565
O5 Na1 O1 97.48(3) 5_565 5_565
O6 Na1 O1 94.91(3) 5_565 5_565
O6 Na1 O1 85.09(3) . 5_565
O5 Na1 O1 97.48(3) . .
O5 Na1 O1 82.52(3) 5_565 .
O6 Na1 O1 85.09(3) 5_565 .
O6 Na1 O1 94.91(3) . .
O1 Na1 O1 180.0 5_565 .
O5 Na1 Na1 130.24(2) . 3_545
O5 Na1 Na1 49.76(2) 5_565 3_545
O6 Na1 Na1 50.05(2) 5_565 3_545
O6 Na1 Na1 129.95(2) . 3_545
O1 Na1 Na1 129.234(19) 5_565 3_545
O1 Na1 Na1 50.766(19) . 3_545
O5 Na1 Na1 49.76(2) . 3
O5 Na1 Na1 130.24(2) 5_565 3
O6 Na1 Na1 129.95(2) 5_565 3
O6 Na1 Na1 50.05(2) . 3
O1 Na1 Na1 50.766(19) 5_565 3
O1 Na1 Na1 129.234(19) . 3
Na1 Na1 Na1 180.0 3_545 3
C1 O1 Na1 131.26(5) . 3_545
C1 O1 Na1 131.26(5) . .
Na1 O1 Na1 78.47(4) 3_545 .
Na1 O5 Na1 80.48(4) 3 .
Na1 O5 H3 125.1(11) 3 .
Na1 O5 H3 125.1(11) . .
Na1 O5 H4 109.7(15) 3 .
Na1 O5 H4 109.7(15) . .
H3 O5 H4 105(3) . .
Na1 O6 Na1 79.90(4) . 3
Na1 O6 H1 122.3(11) . .
Na1 O6 H1 122.3(11) 3 .
Na1 O6 H5 113.8(15) . .
Na1 O6 H5 113.8(15) 3 .
H1 O6 H5 104(3) . .
H2 O7 H6 108(2) . .
N2 N1 C1 119.07(12) . .
O2 N2 N3 116.32(12) . .
O2 N2 N1 115.88(12) . .
N3 N2 N1 127.80(12) . .
N2 N3 C2 113.26(11) . .
C2 N4 C3 100.46(11) . .
C3 N5 N6 99.36(11) . .
N5 N6 C2 110.98(11) . .
N5 N6 C1 126.58(11) . .
C2 N6 C1 122.44(11) . .
O3 N7 O4 125.59(14) . .
O3 N7 C3 117.40(14) . .
O4 N7 C3 117.02(13) . .
O1 C1 N1 123.89(12) . .
O1 C1 N6 121.20(12) . .
N1 C1 N6 114.91(11) . .
N4 C2 N3 127.78(12) . .
N4 C2 N6 109.71(12) . .
N3 C2 N6 122.51(13) . .
N5 C3 N4 119.49(13) . .
N5 C3 N7 119.10(13) . .
N4 C3 N7 121.42(13) . .

loop_
_geom_bond_atom_site_label_1
_geom_bond_atom_site_label_2
_geom_bond_distance
_geom_bond_site_symmetry_2
Na1 O5 2.3576(10) .
Na1 O5 2.3576(10) 5_565
Na1 O6 2.3717(10) 5_565
Na1 O6 2.3717(10) .
Na1 O1 2.4079(9) 5_565
Na1 O1 2.4079(9) .
Na1 Na1 3.0459(9) 3_545
Na1 Na1 3.0459(9) 3
O1 C1 1.2209(16) .
O1 Na1 2.4079(9) 3_545
O2 N2 1.2466(15) .
O3 N7 1.2139(17) .
O4 N7 1.2294(19) .
O5 Na1 2.3576(10) 3
O5 H3 0.84(3) .
O5 H4 0.84(3) .
O6 Na1 2.3717(10) 3
O6 H1 0.84(3) .
O6 H5 0.80(3) .
O7 H2 0.81(3) .
O7 H6 0.81(3) .
N1 N2 1.3484(17) .
N1 C1 1.3600(17) .
N2 N3 1.3370(18) .
N3 C2 1.3435(17) .
N4 C2 1.3374(18) .
N4 C3 1.3454(18) .
N5 C3 1.3163(18) .
N5 N6 1.3605(16) .
N6 C2 1.3608(16) .
N6 C1 1.3951(17) .
N7 C3 1.4577(19) .

loop_
_geom_torsion_atom_site_label_1
_geom_torsion_atom_site_label_2
_geom_torsion_atom_site_label_3
_geom_torsion_atom_site_label_4
_geom_torsion
_geom_torsion_site_symmetry_1
_geom_torsion_site_symmetry_4
O5 Na1 O1 C1 87.02(10) . .
O5 Na1 O1 C1 -92.98(10) 5_565 .
O6 Na1 O1 C1 -176.12(10) 5_565 .
O6 Na1 O1 C1 3.88(10) . .
O1 Na1 O1 C1 84.3(3) 5_565 .
Na1 Na1 O1 C1 -135.76(11) 3_545 .
Na1 Na1 O1 C1 44.24(11) 3 .
O5 Na1 O1 Na1 -137.22(3) . 3_545
O5 Na1 O1 Na1 42.78(3) 5_565 3_545
O6 Na1 O1 Na1 -40.36(3) 5_565 3_545
O6 Na1 O1 Na1 139.64(3) . 3_545
O1 Na1 O1 Na1 -139.98(3) 5_565 3_545
Na1 Na1 O1 Na1 180.0 3 3_545
O5 Na1 O5 Na1 23(7) 5_565 3
O6 Na1 O5 Na1 137.58(4) 5_565 3
O6 Na1 O5 Na1 -42.43(4) . 3
O1 Na1 O5 Na1 43.57(3) 5_565 3
O1 Na1 O5 Na1 -136.43(3) . 3
Na1 Na1 O5 Na1 180.0 3_545 3
O5 Na1 O6 Na1 42.20(4) . 3
O5 Na1 O6 Na1 -137.80(4) 5_565 3
O6 Na1 O6 Na1 108.10(8) 5_565 3
O1 Na1 O6 Na1 -40.87(3) 5_565 3
O1 Na1 O6 Na1 139.13(3) . 3
Na1 Na1 O6 Na1 180.0 3_545 3
C1 N1 N2 O2 180.0 . .
C1 N1 N2 N3 0.0 . .
O2 N2 N3 C2 180.0 . .
N1 N2 N3 C2 0.0 . .
C3 N5 N6 C2 0.0 . .
C3 N5 N6 C1 180.0 . .
Na1 O1 C1 N1 122.71(7) 3_545 .
Na1 O1 C1 N1 -122.71(7) . .
Na1 O1 C1 N6 -57.29(7) 3_545 .
Na1 O1 C1 N6 57.29(7) . .
N2 N1 C1 O1 180.0 . .
N2 N1 C1 N6 0.0 . .
N5 N6 C1 O1 0.0 . .
C2 N6 C1 O1 180.0 . .
N5 N6 C1 N1 180.0 . .
C2 N6 C1 N1 0.0 . .
C3 N4 C2 N3 180.0 . .
C3 N4 C2 N6 0.0 . .
N2 N3 C2 N4 180.0 . .
N2 N3 C2 N6 0.0 . .
N5 N6 C2 N4 0.0 . .
C1 N6 C2 N4 180.0 . .
N5 N6 C2 N3 180.0 . .
C1 N6 C2 N3 0.0 . .
N6 N5 C3 N4 0.0 . .
N6 N5 C3 N7 180.0 . .
C2 N4 C3 N5 0.0 . .
C2 N4 C3 N7 180.0 . .
O3 N7 C3 N5 180.0 . .
O4 N7 C3 N5 0.0 . .
O3 N7 C3 N4 0.0 . .
O4 N7 C3 N4 180.0 . .
